data_4000624
loop_
_publ_author_name
'Mart\'in-Sede\~no, M. C.'
'Marrero-L\'opez, D.'
'Losilla, E. R.'
'Le\'on-Reina, L.'
'Bruque, S.'
'N\'u\~nez, P.'
'Aranda, M. A. G.'

_publ_section_title
;
 Structural and electrical investigation of oxide ion and proton conducting
 titanium cuspidines
;
_journal_coden_ASTM CMATEX
_journal_issue 24
_journal_name_full 'Chemistry of Materials'
_journal_page_first 5989
_journal_page_last 5998
_journal_paper_doi 10.1021/cm051117v
_journal_volume 17
_journal_year 2005
_chemical_formula_sum 'La2 O5 Ti'
_chemical_formula_weight 405.71
_space_group_crystal_system orthorhombic
_space_group_IT_number 62
_space_group_name_Hall '-P 2c 2n'
_space_group_name_H-M_alt 'P n a m'
_audit_author_name 'Aranda, M. A. G.'
_audit_creation_date 2005-05-05T17:23
_audit_creation_method 'from EXP file using GSAS2CIF'
_audit_update_record ' 2005-05-05T17:23  Initial CIF as created by GSAS2CIF'
_cell_angle_alpha 90.0
_cell_angle_beta 90.0
_cell_angle_gamma 90.0
_cell_formula_units_Z 4
_cell_length_a 11.00922(19)
_cell_length_b 11.40631(19)
_cell_length_c 3.94327(6)
_cell_volume 495.175(21)
_computing_structure_refinement GSAS
_pd_block_id 2005-05-05T17:23|La4(Ti2O8)O2_RT_phase1|M.A.G.Aranda||
_pd_phase_name La2TiO5
_pd_proc_ls_prof_R_factor 0.0403
_pd_proc_ls_prof_wR_factor 0.0560
_refine_ls_goodness_of_fit_all 2.17
_refine_ls_matrix_type full
_refine_ls_number_parameters 80
_refine_ls_number_restraints 0
_refine_ls_shift/su_max 0.03
_refine_ls_shift/su_mean 0.00
_cod_depositor_comments
;
The following automatic conversions were performed:
'_geom_bond_publ_flag' value 'N' changed to 'n' according to
'/home/saulius/struct/CIF-dictionaries/cif_core.dic' dictionary named
'cif_core.dic' version 2.4.1 from 2010-06-29 (64 times).

Automatic conversion script
Id: cif_fix_enum 1527 2010-12-29 10:47:43Z saulius 
;
_cod_database_code 4000624

loop_
_space_group_symop_id
_space_group_symop_operation_xyz
1 +x,+y,+z
2 -x+1/2,+y+1/2,+z+1/2
3 +x+1/2,-y+1/2,+z
4 -x,-y,+z+1/2
-1 -x,-y,-z
-2 +x+1/2,-y+1/2,-z+1/2
-3 -x+1/2,+y+1/2,-z
-4 +x,+y,-z+1/2

loop_
_atom_site_type_symbol
_atom_site_label
_atom_site_fract_x
_atom_site_fract_y
_atom_site_fract_z
_atom_site_occupancy
_atom_site_thermal_displace_type
_atom_site_U_iso_or_equiv
_atom_site_symmetry_multiplicity
La La1 0.13583(12) 0.06133(11) 0.25 1.0 Uiso 0.00264(34) 4
La La2 0.40411(12) 0.21482(11) 0.75 1.0 Uiso 0.0019(4) 4
Ti Ti1 0.19216(29) 0.37112(28) 0.25 1.0 Uiso 0.0018(7) 4
O O1 0.00850(23) 0.10163(21) 0.75 1.0 Uiso 0.0022(7) 4
O O2 0.27369(22) 0.03397(21) 0.75 1.0 Uiso 0.0039(5) 4
O O3 0.23612(20) 0.37570(20) 0.75 1.0 Uiso 0.0043(6) 4
O O4 0.28146(20) 0.23028(19) 0.25 1.0 Uiso 0.0034(5) 4
O O5 0.03816(24) 0.32966(23) 0.25 1.0 Uiso 0.0102(6) 4

loop_
_atom_type_symbol
_atom_type_number_in_cell
La 8.0
Ti 4.0
O 20.0

loop_
_geom_angle_atom_site_label_1
_geom_angle_atom_site_label_2
_geom_angle_atom_site_label_3
_geom_angle
_geom_angle_site_symmetry_1
_geom_angle_site_symmetry_2
_geom_angle_site_symmetry_3
_geom_angle_publ_flag
O1 La1 O1 106.39(11) 1_554 . 1_555 n
O1 La1 O1 76.82(7) 1_554 . 4_554 n
O1 La1 O2 74.82(5) 1_554 . 1_554 n
O1 La1 O2 175.80(10) 1_554 . 1_555 n
O1 La1 O3 118.09(6) 1_554 . 2_544 n
O1 La1 O4 102.74(7) 1_554 . 1_555 n
O1 La1 O1 76.82(7) 1_555 . 4_554 n
O1 La1 O2 175.80(10) 1_555 . 1_554 n
O1 La1 O2 74.82(5) 1_555 . 1_555 n
O1 La1 O3 118.09(6) 1_555 . 2_544 n
O1 La1 O4 102.74(7) 1_555 . 1_555 n
O1 La1 O2 107.38(8) 4_554 . 1_554 n
O1 La1 O2 107.38(8) 4_554 . 1_555 n
O1 La1 O3 74.18(9) 4_554 . 2_544 n
O1 La1 O4 179.2333(13) 4_554 . 1_555 n
O2 La1 O2 103.67(11) 1_554 . 1_555 n
O2 La1 O3 63.96(7) 1_554 . 2_544 n
O2 La1 O4 73.06(7) 1_554 . 1_555 n
O2 La1 O3 63.96(7) 1_555 . 2_544 n
O2 La1 O4 73.06(7) 1_555 . 1_555 n
O3 La1 O4 106.59(8) 2_544 . 1_555 n
O1 La2 O2 173.93(10) 3_555 . 1_555 n
O1 La2 O3 73.99(8) 3_555 . 1_555 n
O1 La2 O4 101.93(7) 3_555 . 1_555 n
O1 La2 O4 101.93(7) 3_555 . 1_556 n
O1 La2 O5 83.94(8) 3_555 . 3_555 n
O1 La2 O5 83.94(8) 3_555 . 3_556 n
O2 La2 O3 99.94(8) 1_555 . 1_555 n
O2 La2 O4 74.84(7) 1_555 . 1_555 n
O2 La2 O4 74.84(7) 1_555 . 1_556 n
O2 La2 O5 99.77(7) 1_555 . 3_555 n
O2 La2 O5 99.77(7) 1_555 . 3_556 n
O3 La2 O4 63.14(6) 1_555 . 1_555 n
O3 La2 O4 63.14(6) 1_555 . 1_556 n
O3 La2 O5 123.97(6) 1_555 . 3_555 n
O3 La2 O5 123.97(6) 1_555 . 3_556 n
O4 La2 O4 110.74(11) 1_555 . 1_556 n
O4 La2 O5 72.57(6) 1_555 . 3_555 n
O4 La2 O5 172.21(9) 1_555 . 3_556 n
O4 La2 O5 172.21(9) 1_556 . 3_555 n
O4 La2 O5 72.57(6) 1_556 . 3_556 n
O5 La2 O5 103.28(11) 3_555 . 3_556 n
O2 Ti1 O3 85.84(12) 2_554 . 1_554 n
O2 Ti1 O3 85.84(12) 2_554 . 1_555 n
O2 Ti1 O4 137.09(20) 2_554 . 1_555 n
O2 Ti1 O5 117.03(19) 2_554 . 1_555 n
O3 Ti1 O3 152.26(21) 1_554 . 1_555 n
O3 Ti1 O4 84.12(11) 1_554 . 1_555 n
O3 Ti1 O5 103.68(11) 1_554 . 1_555 n
O3 Ti1 O4 84.12(11) 1_555 . 1_555 n
O3 Ti1 O5 103.68(11) 1_555 . 1_555 n
O4 Ti1 O5 105.88(19) 1_555 . 1_555 n
La1 O1 La1 106.39(11) 1_555 . 1_556 n
La1 O1 La1 103.18(7) 1_555 . 4_555 n
La1 O1 La2 115.95(7) 1_555 . 3_455 n
La1 O1 La1 103.18(7) 1_556 . 4_555 n
La1 O1 La2 115.95(7) 1_556 . 3_455 n
La1 O1 La2 110.71(11) 4_555 . 3_455 n
La1 O2 La1 103.67(11) 1_555 . 1_556 n
La1 O2 La2 104.10(7) 1_555 . 1_555 n
La1 O2 Ti1 104.01(10) 1_555 . 2_545 n
La1 O2 La2 104.10(7) 1_556 . 1_555 n
La1 O2 Ti1 104.01(10) 1_556 . 2_545 n
La2 O2 Ti1 133.72(15) 1_555 . 2_545 n
La1 O3 La2 101.12(8) 2_555 . 1_555 n
La1 O3 Ti1 98.83(11) 2_555 . 1_555 n
La1 O3 Ti1 98.83(11) 2_555 . 1_556 n
La2 O3 Ti1 98.69(11) 1_555 . 1_555 n
La2 O3 Ti1 98.69(11) 1_555 . 1_556 n
Ti1 O3 Ti1 152.26(21) 1_555 . 1_556 n
La1 O4 La2 107.69(7) 1_555 . 1_554 n
La1 O4 La2 107.69(7) 1_555 . 1_555 n
La1 O4 Ti1 108.78(14) 1_555 . 1_555 n
La2 O4 La2 110.74(11) 1_554 . 1_555 n
La2 O4 Ti1 110.91(9) 1_554 . 1_555 n
La2 O4 Ti1 110.91(9) 1_555 . 1_555 n
La2 O5 La2 103.28(11) 3_454 . 3_455 n
La2 O5 Ti1 128.28(5) 3_454 . 1_555 n
La2 O5 Ti1 128.28(5) 3_455 . 1_555 n

loop_
_geom_bond_atom_site_label_1
_geom_bond_atom_site_label_2
_geom_bond_distance
_geom_bond_site_symmetry_1
_geom_bond_site_symmetry_2
_geom_bond_publ_flag
La1 La1 3.94327(6) . 1_554 n
La1 La1 3.94327(6) . 1_556 n
La1 La1 3.8458(22) . 4_554 n
La1 La1 3.8458(22) . 4_555 n
La1 La2 3.9592(18) . 1_554 n
La1 La2 3.9592(18) . 1_555 n
La1 La2 3.9769(18) . 2_544 n
La1 La2 4.1128(17) . 3_454 n
La1 La2 4.1128(17) . 3_455 n
La1 Ti1 3.5875(34) . 1_555 n
La1 Ti1 3.4901(30) . 2_544 n
La1 Ti1 3.4901(30) . 2_545 n
La1 O1 2.4625(17) . 1_554 n
La1 O1 2.4625(17) . 1_555 n
La1 O1 2.4454(28) . 4_554 n
La1 O2 2.5076(19) . 1_554 n
La1 O2 2.5076(19) . 1_555 n
La1 O3 2.5438(26) . 2_544 n
La1 O4 2.5067(28) . 1_555 n
La2 La1 3.9592(18) . 1_555 n
La2 La1 3.9592(18) . 1_556 n
La2 La1 3.9769(18) . 2_555 n
La2 La1 4.1128(17) . 3_555 n
La2 La1 4.1128(17) . 3_556 n
La2 La2 3.94327(6) . 1_554 n
La2 La2 3.94327(6) . 1_556 n
La2 Ti1 3.5371(28) . 1_555 n
La2 Ti1 3.5371(28) . 1_556 n
La2 O1 2.3884(29) . 3_555 n
La2 O2 2.5133(26) . 1_555 n
La2 O3 2.6053(28) . 1_555 n
La2 O4 2.3962(16) . 1_555 n
La2 O4 2.3962(16) . 1_556 n
La2 O5 2.5145(19) . 3_555 n
La2 O5 2.5145(19) . 3_556 n
Ti1 La1 3.5875(34) . 1_555 n
Ti1 La1 3.4901(30) . 2_554 n
Ti1 La1 3.4901(30) . 2_555 n
Ti1 La2 3.5371(28) . 1_554 n
Ti1 La2 3.5371(28) . 1_555 n
Ti1 O2 1.895(4) . 2_554 n
Ti1 O3 2.0309(9) . 1_554 n
Ti1 O3 2.0309(9) . 1_555 n
Ti1 O4 1.883(4) . 1_555 n
Ti1 O5 1.760(4) . 1_555 n
O1 La1 2.4625(17) . 1_555 n
O1 La1 2.4625(17) . 1_556 n
O1 La1 2.4454(28) . 4_555 n
O1 La2 2.3884(29) . 3_455 n
O2 La1 2.5076(19) . 1_555 n
O2 La1 2.5076(19) . 1_556 n
O2 La2 2.5133(26) . 1_555 n
O2 Ti1 1.895(4) . 2_545 n
O3 La1 2.5438(26) . 2_555 n
O3 La2 2.6053(28) . 1_555 n
O3 Ti1 2.0309(9) . 1_555 n
O3 Ti1 2.0309(9) . 1_556 n
O4 La1 2.5067(28) . 1_555 n
O4 La2 2.3962(16) . 1_554 n
O4 La2 2.3962(16) . 1_555 n
O4 Ti1 1.883(4) . 1_555 n
O5 La2 2.5145(19) . 3_454 n
O5 La2 2.5145(19) . 3_455 n
O5 Ti1 1.760(4) . 1_555 n

loop_
_pd_block_diffractogram_id
2005-05-05T17:23|La4(Ti2O8)O2_RT_H_01|M.A.G.Aranda|XRLAB
2005-05-05T17:23|La4(Ti2O8)O2_RT_H_02|M.A.G.Aranda|HRPT_RT

loop_
_cod_changelog_entry_id
_cod_changelog_entry_author
_cod_changelog_entry_date
_cod_changelog_entry_text
1 'Vaitkus, Antanas' 2022-09-18T02:00:00+03:00 'Updated bibliographic information.'
2 'Vaitkus, Antanas' 2022-09-18T02:45:00+03:00
;
 Added an explicit space group operation list and updated space group
 information after consulting the original CIF file which was provided
 as supplementary material for the original publication.
;
3 'Vaitkus, Antanas' 2022-09-18T04:00:00+03:00
;
 Updated the values of several data items and added additional information
 after consulting the original CIF file which was provided as supplementary
 material for the original publication.
;
